data_4063791
loop_
_publ_author_name
'O&#x2019;Connor, Abby R.'
'Kaminsky, Werner'
'Heinekey, D. Michael'
'Goldberg, Karen I.'

_publ_section_title
;
 Synthesis, Characterization, and Reactivity of Arene-Stabilized Rhodium
 Complexes
;
_journal_issue 8
_journal_name_full Organometallics
_journal_page_first 2105
_journal_paper_doi 10.1021/om1009473
_journal_volume 30
_journal_year 2011
_chemical_formula_sum 'C64 H55 B F24 P Rh'
_chemical_formula_weight 1424.77
_chemical_name_systematic
;
 ?
;
_space_group_IT_number 15
_symmetry_space_group_name_Hall '-C 2yc'
_symmetry_space_group_name_H-M 'C 1 2/c 1'
_atom_sites_solution_hydrogens geom
_atom_sites_solution_primary direct
_atom_sites_solution_secondary difmap
_audit_creation_method SHELXL-97
_cell_angle_alpha 90.00
_cell_angle_beta 97.883(2)
_cell_angle_gamma 90.00
_cell_formula_units_Z 8
_cell_length_a 36.1427(11)
_cell_length_b 13.1127(4)
_cell_length_c 25.4551(8)
_cell_measurement_temperature 100(2)
_cell_volume 11949.9(6)
_computing_structure_refinement 'SHELXL-97 (Sheldrick, 2008)'
_diffrn_ambient_temperature 100(2)
_diffrn_measured_fraction_theta_full 1.000
_diffrn_measured_fraction_theta_max 0.999
_diffrn_radiation_monochromator graphite
_diffrn_radiation_source 'fine-focus sealed tube'
_diffrn_radiation_type MoK\a
_diffrn_radiation_wavelength 0.71073
_diffrn_reflns_av_R_equivalents 0.0648
_diffrn_reflns_av_sigmaI/netI 0.0674
_diffrn_reflns_limit_h_max 51
_diffrn_reflns_limit_h_min -51
_diffrn_reflns_limit_k_max 18
_diffrn_reflns_limit_k_min -18
_diffrn_reflns_limit_l_max 36
_diffrn_reflns_limit_l_min -36
_diffrn_reflns_number 96198
_diffrn_reflns_theta_full 25.00
_diffrn_reflns_theta_max 30.53
_diffrn_reflns_theta_min 1.62
_exptl_absorpt_coefficient_mu 0.429
_exptl_absorpt_correction_T_max 0.9384
_exptl_absorpt_correction_T_min 0.9306
_exptl_crystal_density_diffrn 1.584
_exptl_crystal_density_method 'not measured'
_exptl_crystal_F_000 5760
_exptl_crystal_size_max 0.17
_exptl_crystal_size_mid 0.17
_exptl_crystal_size_min 0.15
_refine_diff_density_max 1.079
_refine_diff_density_min -1.100
_refine_diff_density_rms 0.093
_refine_ls_extinction_method none
_refine_ls_goodness_of_fit_ref 1.008
_refine_ls_hydrogen_treatment mixed
_refine_ls_matrix_type full
_refine_ls_number_parameters 863
_refine_ls_number_reflns 18280
_refine_ls_number_restraints 0
_refine_ls_restrained_S_all 1.008
_refine_ls_R_factor_all 0.0923
_refine_ls_R_factor_gt 0.0494
_refine_ls_shift/su_max 0.002
_refine_ls_shift/su_mean 0.000
_refine_ls_structure_factor_coef Fsqd
_refine_ls_weighting_details 'calc w=1/[\s^2^(Fo^2^)+(0.0481P)^2^+22.0400P] where P=(Fo^2^+2Fc^2^)/3'
_refine_ls_weighting_scheme calc
_refine_ls_wR_factor_gt 0.1024
_refine_ls_wR_factor_ref 0.1178
_reflns_number_gt 12173
_reflns_number_total 18280
_reflns_threshold_expression >2\s(I)
_cod_data_source_file om1009473_si_002.cif
_cod_data_source_block iiia049_0m
_cod_database_code 4063791

loop_
_symmetry_equiv_pos_as_xyz
'x, y, z'
'-x, y, -z+1/2'
'x+1/2, y+1/2, z'
'-x+1/2, y+1/2, -z+1/2'
'-x, -y, -z'
'x, -y, z-1/2'
'-x+1/2, -y+1/2, -z'
'x+1/2, -y+1/2, z-1/2'

loop_
_atom_site_label
_atom_site_type_symbol
_atom_site_fract_x
_atom_site_fract_y
_atom_site_fract_z
_atom_site_U_iso_or_equiv
_atom_site_adp_type
_atom_site_occupancy
_atom_site_symmetry_multiplicity
_atom_site_calc_flag
_atom_site_refinement_flags
_atom_site_disorder_assembly
_atom_site_disorder_group
C1 C 0.84878(7) 0.57398(18) 0.92638(9) 0.0158(5) Uani 1 1 d . . .
C2 C 0.83661(7) 0.5702(2) 0.97615(10) 0.0181(5) Uani 1 1 d . . .
H2 H 0.8277 0.5076 0.9884 0.022 Uiso 1 1 calc R . .
C3 C 0.83736(7) 0.6563(2) 1.00798(10) 0.0200(5) Uani 1 1 d . . .
H3 H 0.8293 0.6526 1.0419 0.024 Uiso 1 1 calc R . .
C4 C 0.85004(7) 0.7477(2) 0.98981(10) 0.0224(5) Uani 1 1 d . . .
H4 H 0.8509 0.8069 1.0114 0.027 Uiso 1 1 calc R . .
C5 C 0.86150(7) 0.7528(2) 0.94006(10) 0.0210(5) Uani 1 1 d . . .
H5 H 0.8697 0.8161 0.9276 0.025 Uiso 1 1 calc R . .
C6 C 0.86122(7) 0.66651(18) 0.90803(9) 0.0157(5) Uani 1 1 d . . .
C7 C 0.87216(7) 0.68193(19) 0.85393(10) 0.0186(5) Uani 1 1 d . . .
C8 C 0.84531(8) 0.6728(2) 0.80864(10) 0.0223(5) Uani 1 1 d . . .
C9 C 0.85015(9) 0.7262(2) 0.76220(11) 0.0309(7) Uani 1 1 d . . .
H9 H 0.8314 0.7226 0.7322 0.037 Uiso 1 1 calc R . .
C10 C 0.88163(10) 0.7835(2) 0.75979(12) 0.0363(8) Uani 1 1 d . . .
H10 H 0.8843 0.8211 0.7286 0.044 Uiso 1 1 calc R . .
C11 C 0.90962(10) 0.7865(2) 0.80295(12) 0.0330(7) Uani 1 1 d . . .
H11 H 0.9319 0.8235 0.8006 0.040 Uiso 1 1 calc R . .
C12 C 0.90525(8) 0.7361(2) 0.84927(11) 0.0252(6) Uani 1 1 d . . .
H12 H 0.9248 0.7380 0.8784 0.030 Uiso 1 1 calc R . .
C13 C 0.88325(7) 0.38324(19) 0.94055(10) 0.0179(5) Uani 1 1 d . . .
H13 H 0.8703 0.3905 0.9726 0.021 Uiso 1 1 calc R . .
C14 C 0.88454(8) 0.26906(19) 0.92963(10) 0.0218(5) Uani 1 1 d . . .
H14A H 0.8969 0.2568 0.8978 0.026 Uiso 1 1 calc R . .
H14B H 0.8588 0.2417 0.9226 0.026 Uiso 1 1 calc R . .
C15 C 0.90616(8) 0.2141(2) 0.97750(11) 0.0239(6) Uani 1 1 d . . .
H15A H 0.8926 0.2217 1.0085 0.029 Uiso 1 1 calc R . .
H15B H 0.9077 0.1404 0.9695 0.029 Uiso 1 1 calc R . .
C16 C 0.94541(8) 0.2576(2) 0.99080(12) 0.0282(6) Uani 1 1 d . . .
H16A H 0.9585 0.2221 1.0223 0.034 Uiso 1 1 calc R . .
H16B H 0.9596 0.2453 0.9608 0.034 Uiso 1 1 calc R . .
C17 C 0.94438(8) 0.3713(2) 1.00186(11) 0.0246(6) Uani 1 1 d . . .
H17A H 0.9702 0.3979 1.0082 0.030 Uiso 1 1 calc R . .
H17B H 0.9328 0.3828 1.0344 0.030 Uiso 1 1 calc R . .
C18 C 0.92228(7) 0.4297(2) 0.95583(10) 0.0198(5) Uani 1 1 d . . .
H18A H 0.9360 0.4279 0.9248 0.024 Uiso 1 1 calc R . .
H18B H 0.9198 0.5019 0.9662 0.024 Uiso 1 1 calc R . .
C19 C 0.81087(7) 0.39378(19) 0.87123(9) 0.0164(5) Uani 1 1 d . . .
H19 H 0.8171 0.3243 0.8588 0.020 Uiso 1 1 calc R . .
C20 C 0.78738(8) 0.4453(2) 0.82350(11) 0.0252(6) Uani 1 1 d . . .
H20A H 0.7791 0.5133 0.8341 0.030 Uiso 1 1 calc R . .
H20B H 0.8028 0.4550 0.7946 0.030 Uiso 1 1 calc R . .
C21 C 0.75318(8) 0.3798(3) 0.80339(11) 0.0305(6) Uani 1 1 d . . .
H21A H 0.7380 0.4146 0.7733 0.037 Uiso 1 1 calc R . .
H21B H 0.7614 0.3134 0.7906 0.037 Uiso 1 1 calc R . .
C22 C 0.72975(8) 0.3625(2) 0.84789(12) 0.0292(6) Uani 1 1 d . . .
H22A H 0.7200 0.4287 0.8586 0.035 Uiso 1 1 calc R . .
H22B H 0.7082 0.3185 0.8349 0.035 Uiso 1 1 calc R . .
C23 C 0.75250(8) 0.3126(2) 0.89567(11) 0.0278(6) Uani 1 1 d . . .
H23A H 0.7604 0.2437 0.8858 0.033 Uiso 1 1 calc R . .
H23B H 0.7368 0.3049 0.9244 0.033 Uiso 1 1 calc R . .
C24 C 0.78703(7) 0.3766(2) 0.91571(10) 0.0231(5) Uani 1 1 d . . .
H24A H 0.7791 0.4432 0.9287 0.028 Uiso 1 1 calc R . .
H24B H 0.8021 0.3411 0.9457 0.028 Uiso 1 1 calc R . .
C25 C 0.91518(8) 0.3748(2) 0.81145(11) 0.0205(5) Uani 1 1 d . . .
C26 C 0.94604(8) 0.3871(2) 0.77670(11) 0.0268(6) Uani 1 1 d . . .
H26A H 0.9702 0.3668 0.7973 0.032 Uiso 1 1 calc R . .
H26B H 0.9410 0.3406 0.7459 0.032 Uiso 1 1 calc R . .
C27 C 0.94916(8) 0.4955(2) 0.75688(12) 0.0305(6) Uani 1 1 d . . .
H27A H 0.9661 0.5345 0.7834 0.037 Uiso 1 1 calc R . .
H27B H 0.9605 0.4940 0.7236 0.037 Uiso 1 1 calc R . .
C28 C 0.91229(8) 0.5497(2) 0.74676(11) 0.0239(6) Uani 1 1 d . . .
C29 C 0.87958(8) 0.5100(2) 0.72267(10) 0.0223(5) Uani 1 1 d . . .
C30 C 0.87502(8) 0.4053(2) 0.69772(10) 0.0243(6) Uani 1 1 d . . .
H30A H 0.8990 0.3838 0.6867 0.029 Uiso 1 1 calc R . .
H30B H 0.8562 0.4087 0.6656 0.029 Uiso 1 1 calc R . .
C31 C 0.86271(8) 0.3261(2) 0.73588(10) 0.0223(5) Uani 1 1 d . . .
H31A H 0.8351 0.3261 0.7326 0.027 Uiso 1 1 calc R . .
H31B H 0.8707 0.2576 0.7254 0.027 Uiso 1 1 calc R . .
C32 C 0.87851(8) 0.34522(18) 0.79289(10) 0.0186(5) Uani 1 1 d . . .
C33 C 0.84156(7) 0.94673(18) 0.10019(9) 0.0156(5) Uani 1 1 d . . .
C34 C 0.82622(7) 0.99209(19) 0.05218(9) 0.0176(5) Uani 1 1 d . . .
H34 H 0.8401 1.0438 0.0374 0.021 Uiso 1 1 calc R . .
C35 C 0.79140(7) 0.9641(2) 0.02529(10) 0.0200(5) Uani 1 1 d . . .
C36 C 0.77062(7) 0.8877(2) 0.04466(10) 0.0213(5) Uani 1 1 d . . .
H36 H 0.7468 0.8691 0.0267 0.026 Uiso 1 1 calc R . .
C37 C 0.78560(7) 0.83904(19) 0.09117(10) 0.0196(5) Uani 1 1 d . . .
C38 C 0.82032(7) 0.86771(19) 0.11803(10) 0.0174(5) Uani 1 1 d . . .
H38 H 0.8299 0.8324 0.1496 0.021 Uiso 1 1 calc R . .
C39 C 0.77720(8) 1.0182(2) -0.02528(11) 0.0287(6) Uani 1 1 d . . .
C40 C 0.76435(8) 0.7573(2) 0.11449(12) 0.0279(6) Uani 1 1 d . . .
C41 C 0.88735(7) 0.95507(18) 0.19487(9) 0.0159(5) Uani 1 1 d . . .
C42 C 0.92190(7) 0.9347(2) 0.22536(10) 0.0200(5) Uani 1 1 d . . .
H42 H 0.9434 0.9280 0.2080 0.024 Uiso 1 1 calc R . .
C43 C 0.92575(8) 0.9241(2) 0.28043(10) 0.0242(6) Uani 1 1 d . . .
C44 C 0.89508(8) 0.9315(2) 0.30729(10) 0.0247(6) Uani 1 1 d . . .
H44 H 0.8976 0.9235 0.3447 0.030 Uiso 1 1 calc R . .
C45 C 0.86061(8) 0.9509(2) 0.27798(10) 0.0212(5) Uani 1 1 d . . .
C46 C 0.85710(7) 0.96463(19) 0.22350(10) 0.0182(5) Uani 1 1 d . . .
H46 H 0.8333 0.9812 0.2049 0.022 Uiso 1 1 calc R . .
C47 C 0.96348(9) 0.9082(3) 0.31176(11) 0.0368(8) Uani 1 1 d . . .
C48 C 0.82683(9) 0.9580(3) 0.30603(12) 0.0335(7) Uani 1 1 d . . .
C49 C 0.91162(7) 0.91387(18) 0.09862(9) 0.0150(5) Uani 1 1 d . . .
C50 C 0.92249(7) 0.95199(19) 0.05162(9) 0.0162(5) Uani 1 1 d . . .
H50 H 0.9162 1.0204 0.0418 0.019 Uiso 1 1 calc R . .
C51 C 0.94198(7) 0.89445(19) 0.01877(9) 0.0159(5) Uani 1 1 d . . .
C52 C 0.95248(7) 0.79482(19) 0.03229(10) 0.0180(5) Uani 1 1 d . . .
H52 H 0.9659 0.7550 0.0101 0.022 Uiso 1 1 calc R . .
C53 C 0.94282(7) 0.75524(19) 0.07902(10) 0.0178(5) Uani 1 1 d . . .
C54 C 0.92265(7) 0.81328(19) 0.11134(9) 0.0165(5) Uani 1 1 d . . .
H54 H 0.9162 0.7837 0.1429 0.020 Uiso 1 1 calc R . .
C55 C 0.95030(7) 0.9397(2) -0.03230(10) 0.0192(5) Uani 1 1 d . . .
C56 C 0.95297(8) 0.6476(2) 0.09418(11) 0.0246(6) Uani 1 1 d . . .
C57 C 0.89123(7) 1.10163(19) 0.12661(9) 0.0167(5) Uani 1 1 d . . .
C58 C 0.86369(7) 1.17621(18) 0.11501(9) 0.0168(5) Uani 1 1 d . . .
H58 H 0.8383 1.1555 0.1074 0.020 Uiso 1 1 calc R . .
C59 C 0.87211(7) 1.28022(19) 0.11420(9) 0.0180(5) Uani 1 1 d . . .
C60 C 0.90846(8) 1.3141(2) 0.12669(10) 0.0208(5) Uani 1 1 d . . .
H60 H 0.9142 1.3848 0.1269 0.025 Uiso 1 1 calc R . .
C61 C 0.93632(7) 1.2417(2) 0.13899(10) 0.0212(5) Uani 1 1 d . A .
C62 C 0.92810(7) 1.1385(2) 0.13843(9) 0.0189(5) Uani 1 1 d . . .
H62 H 0.9479 1.0910 0.1463 0.023 Uiso 1 1 calc R . .
C63 C 0.84112(8) 1.3534(2) 0.09757(10) 0.0234(6) Uani 1 1 d . . .
C64 C 0.97611(8) 1.2760(2) 0.15302(12) 0.0289(6) Uani 1 1 d . . .
B1 B 0.88299(8) 0.9788(2) 0.13062(11) 0.0147(5) Uani 1 1 d . . .
F1 F 0.79484(6) 0.99002(17) -0.06518(7) 0.0476(5) Uani 1 1 d . . .
F2 F 0.78112(8) 1.11874(15) -0.02067(9) 0.0684(8) Uani 1 1 d . . .
F3 F 0.74097(5) 1.00109(17) -0.04124(7) 0.0467(5) Uani 1 1 d . . .
F4 F 0.73427(6) 0.72702(18) 0.08287(10) 0.0638(7) Uani 1 1 d . . .
F5 F 0.75271(7) 0.78653(17) 0.15965(10) 0.0691(8) Uani 1 1 d . . .
F6 F 0.78464(5) 0.67403(14) 0.12703(8) 0.0437(5) Uani 1 1 d . . .
F7 F 0.98483(7) 0.98664(19) 0.31247(17) 0.1174(15) Uani 1 1 d . . .
F8 F 0.98263(6) 0.83540(18) 0.29406(10) 0.0674(7) Uani 1 1 d . . .
F9 F 0.96189(7) 0.8809(4) 0.36095(10) 0.153(2) Uani 1 1 d . . .
F10 F 0.82964(7) 0.9035(2) 0.34968(9) 0.0786(9) Uani 1 1 d . . .
F11 F 0.81741(7) 1.05104(17) 0.31615(11) 0.0699(8) Uani 1 1 d . . .
F12 F 0.79581(6) 0.9215(2) 0.27658(10) 0.0725(8) Uani 1 1 d . . .
F13 F 0.91855(4) 0.95354(12) -0.06686(6) 0.0260(3) Uani 1 1 d . . .
F14 F 0.96630(4) 1.03159(11) -0.02621(6) 0.0211(3) Uani 1 1 d . . .
F15 F 0.97256(5) 0.88081(12) -0.05740(6) 0.0294(4) Uani 1 1 d . . .
F16 F 0.92398(6) 0.58417(13) 0.08469(8) 0.0463(5) Uani 1 1 d . . .
F17 F 0.96481(5) 0.63752(13) 0.14611(7) 0.0386(4) Uani 1 1 d . . .
F18 F 0.97967(7) 0.61000(15) 0.06859(9) 0.0621(7) Uani 1 1 d . . .
F19 F 0.81636(5) 1.35879(12) 0.13239(6) 0.0285(4) Uani 1 1 d . . .
F20 F 0.85312(5) 1.44892(12) 0.09164(7) 0.0319(4) Uani 1 1 d . . .
F21 F 0.82135(5) 1.32704(12) 0.05095(6) 0.0328(4) Uani 1 1 d . . .
F22 F 0.98510(10) 1.2783(5) 0.20450(13) 0.0551(16) Uani 0.650(8) 1 d P A 1
F23 F 0.97966(9) 1.3751(3) 0.13854(18) 0.0519(16) Uani 0.650(8) 1 d P A 1
F24 F 0.99835(9) 1.2231(4) 0.1317(2) 0.069(3) Uani 0.650(8) 1 d P A 1
F25 F 1.00133(17) 1.1994(5) 0.1758(5) 0.064(4) Uani 0.350(8) 1 d P A 2
F26 F 0.98263(17) 1.3485(7) 0.1853(4) 0.057(4) Uani 0.350(8) 1 d P A 2
F27 F 0.99391(17) 1.3020(9) 0.1113(2) 0.058(4) Uani 0.350(8) 1 d P A 2
P1 P 0.855834(18) 0.46017(5) 0.88837(2) 0.01416(12) Uani 1 1 d . . .
Rh1 Rh 0.879145(5) 0.503764(15) 0.811671(7) 0.01565(5) Uani 1 1 d . . .
H8 H 0.8207(8) 0.646(2) 0.8121(11) 0.019 Uiso 1 1 d . . .
H25 H 0.9234(8) 0.359(2) 0.8473(12) 0.019 Uiso 1 1 d . . .
H28 H 0.9142(8) 0.619(2) 0.7517(11) 0.019 Uiso 1 1 d . . .
H29 H 0.8605(8) 0.552(2) 0.7128(11) 0.019 Uiso 1 1 d . . .
H32 H 0.8646(8) 0.305(2) 0.8189(11) 0.019 Uiso 1 1 d . . .

loop_
_atom_site_aniso_label
_atom_site_aniso_U_11
_atom_site_aniso_U_22
_atom_site_aniso_U_33
_atom_site_aniso_U_23
_atom_site_aniso_U_13
_atom_site_aniso_U_12
C1 0.0169(11) 0.0160(11) 0.0142(11) -0.0023(8) 0.0009(9) 0.0008(10)
C2 0.0197(12) 0.0193(12) 0.0152(12) 0.0009(9) 0.0022(9) 0.0009(10)
C3 0.0202(12) 0.0241(13) 0.0158(12) -0.0043(9) 0.0031(9) 0.0021(11)
C4 0.0232(13) 0.0219(13) 0.0216(13) -0.0081(10) 0.0008(10) 0.0006(11)
C5 0.0224(13) 0.0172(12) 0.0230(13) -0.0030(9) 0.0020(10) -0.0018(11)
C6 0.0154(11) 0.0166(11) 0.0145(11) -0.0001(9) 0.0000(9) 0.0020(10)
C7 0.0258(13) 0.0153(11) 0.0152(12) -0.0002(9) 0.0047(10) 0.0011(11)
C8 0.0266(14) 0.0217(13) 0.0181(13) 0.0000(10) 0.0012(10) 0.0056(12)
C9 0.0516(19) 0.0243(14) 0.0164(13) 0.0019(10) 0.0030(12) 0.0168(14)
C10 0.071(2) 0.0170(13) 0.0243(15) 0.0078(11) 0.0199(15) 0.0102(15)
C11 0.053(2) 0.0156(13) 0.0355(17) -0.0031(11) 0.0244(15) -0.0081(14)
C12 0.0306(15) 0.0205(13) 0.0260(14) -0.0050(10) 0.0092(11) -0.0061(12)
C13 0.0189(12) 0.0176(12) 0.0166(12) 0.0026(9) 0.0006(9) 0.0032(10)
C14 0.0258(13) 0.0182(12) 0.0209(13) 0.0012(10) 0.0020(10) 0.0045(11)
C15 0.0290(14) 0.0193(13) 0.0235(14) 0.0060(10) 0.0038(11) 0.0048(12)
C16 0.0277(15) 0.0291(15) 0.0269(15) 0.0034(11) 0.0001(11) 0.0084(13)
C17 0.0222(13) 0.0302(15) 0.0204(13) -0.0007(11) -0.0010(10) 0.0040(12)
C18 0.0204(12) 0.0197(12) 0.0189(13) 0.0013(9) 0.0008(10) 0.0003(11)
C19 0.0168(11) 0.0161(11) 0.0157(12) -0.0012(9) 0.0005(9) 0.0015(10)
C20 0.0231(13) 0.0290(15) 0.0229(14) 0.0043(11) 0.0013(11) 0.0025(12)
C21 0.0246(14) 0.0434(18) 0.0214(14) 0.0010(12) -0.0041(11) 0.0015(13)
C22 0.0208(13) 0.0357(16) 0.0305(16) -0.0009(12) 0.0006(11) -0.0006(13)
C23 0.0253(14) 0.0311(15) 0.0271(15) -0.0007(11) 0.0041(11) -0.0049(13)
C24 0.0239(13) 0.0253(14) 0.0201(13) 0.0010(10) 0.0027(10) -0.0015(12)
C25 0.0263(14) 0.0176(12) 0.0182(13) -0.0010(9) 0.0051(10) 0.0079(11)
C26 0.0236(14) 0.0309(15) 0.0266(15) -0.0059(11) 0.0058(11) 0.0045(12)
C27 0.0287(14) 0.0298(15) 0.0360(16) -0.0112(13) 0.0153(12) -0.0092(14)
C28 0.0365(16) 0.0156(12) 0.0222(14) -0.0003(10) 0.0137(11) -0.0047(12)
C29 0.0358(14) 0.0184(12) 0.0140(11) 0.0032(10) 0.0081(10) 0.0021(12)
C30 0.0335(15) 0.0231(13) 0.0165(13) -0.0009(10) 0.0038(11) -0.0009(12)
C31 0.0292(14) 0.0198(12) 0.0181(13) -0.0019(9) 0.0037(10) -0.0032(11)
C32 0.0282(13) 0.0122(11) 0.0164(12) -0.0005(9) 0.0063(10) 0.0030(11)
C33 0.0171(11) 0.0134(11) 0.0166(12) -0.0041(8) 0.0033(9) 0.0023(10)
C34 0.0218(11) 0.0162(11) 0.0152(11) -0.0033(9) 0.0031(9) 0.0013(11)
C35 0.0232(13) 0.0188(12) 0.0172(12) -0.0033(9) -0.0007(10) 0.0084(11)
C36 0.0159(12) 0.0216(13) 0.0250(14) -0.0061(10) -0.0023(10) 0.0014(11)
C37 0.0189(12) 0.0157(12) 0.0243(13) -0.0043(9) 0.0028(10) 0.0004(10)
C38 0.0176(12) 0.0154(11) 0.0188(12) -0.0011(9) 0.0016(9) 0.0026(10)
C39 0.0327(15) 0.0281(15) 0.0220(14) -0.0001(10) -0.0083(11) 0.0021(13)
C40 0.0208(13) 0.0281(15) 0.0345(16) -0.0035(12) 0.0030(12) -0.0026(12)
C41 0.0212(12) 0.0121(11) 0.0149(11) -0.0021(8) 0.0048(9) -0.0009(10)
C42 0.0220(13) 0.0236(13) 0.0147(12) -0.0034(9) 0.0036(10) -0.0017(11)
C43 0.0283(14) 0.0292(14) 0.0140(12) -0.0011(10) -0.0006(10) 0.0013(12)
C44 0.0386(16) 0.0230(13) 0.0128(12) -0.0008(9) 0.0044(11) 0.0008(12)
C45 0.0312(14) 0.0177(12) 0.0168(12) 0.0005(9) 0.0112(10) 0.0040(11)
C46 0.0221(12) 0.0143(11) 0.0187(12) 0.0000(9) 0.0046(10) 0.0024(10)
C47 0.0358(17) 0.057(2) 0.0162(14) -0.0051(13) -0.0013(12) 0.0039(17)
C48 0.0426(18) 0.0390(17) 0.0218(15) 0.0067(12) 0.0147(13) 0.0123(15)
C49 0.0148(11) 0.0157(11) 0.0143(11) -0.0012(8) 0.0008(9) -0.0002(10)
C50 0.0189(12) 0.0152(11) 0.0136(11) 0.0006(8) -0.0002(9) -0.0008(10)
C51 0.0143(11) 0.0191(12) 0.0143(11) -0.0007(9) 0.0015(9) -0.0018(10)
C52 0.0169(12) 0.0198(12) 0.0180(12) -0.0022(9) 0.0049(9) 0.0029(10)
C53 0.0175(12) 0.0181(12) 0.0180(12) 0.0005(9) 0.0027(9) 0.0036(10)
C54 0.0168(11) 0.0188(12) 0.0142(11) 0.0018(9) 0.0035(9) 0.0008(10)
C55 0.0210(12) 0.0212(13) 0.0161(12) -0.0001(9) 0.0045(10) -0.0004(11)
C56 0.0323(15) 0.0206(13) 0.0237(14) 0.0044(10) 0.0136(11) 0.0075(12)
C57 0.0201(12) 0.0189(12) 0.0114(11) -0.0010(9) 0.0035(9) -0.0013(10)
C58 0.0220(12) 0.0168(11) 0.0116(11) -0.0010(8) 0.0026(9) -0.0002(10)
C59 0.0266(13) 0.0159(11) 0.0114(11) -0.0004(8) 0.0029(9) 0.0007(11)
C60 0.0310(14) 0.0176(12) 0.0149(12) -0.0020(9) 0.0074(10) -0.0063(11)
C61 0.0242(13) 0.0230(13) 0.0168(12) -0.0061(10) 0.0039(10) -0.0069(11)
C62 0.0214(12) 0.0211(12) 0.0139(12) -0.0026(9) 0.0019(9) 0.0013(11)
C63 0.0365(15) 0.0167(12) 0.0163(12) -0.0007(9) 0.0018(11) 0.0004(12)
C64 0.0290(15) 0.0294(15) 0.0281(15) -0.0085(12) 0.0024(12) -0.0087(13)
B1 0.0151(12) 0.0144(13) 0.0147(12) -0.0013(9) 0.0024(9) 0.0007(10)
F1 0.0489(11) 0.0713(15) 0.0242(9) 0.0126(9) 0.0107(8) 0.0101(11)
F2 0.118(2) 0.0244(10) 0.0476(13) 0.0083(9) -0.0426(13) -0.0005(12)
F3 0.0305(9) 0.0723(15) 0.0335(10) 0.0133(10) -0.0089(8) 0.0059(10)
F4 0.0386(11) 0.0603(14) 0.0826(17) 0.0306(12) -0.0270(11) -0.0314(11)
F5 0.0951(18) 0.0467(13) 0.0808(17) -0.0185(12) 0.0671(15) -0.0301(13)
F6 0.0349(10) 0.0270(9) 0.0689(14) 0.0180(9) 0.0065(9) -0.0021(8)
F7 0.0569(16) 0.0406(15) 0.226(4) -0.0160(18) -0.082(2) -0.0043(13)
F8 0.0496(13) 0.0539(14) 0.0862(18) -0.0167(12) -0.0353(12) 0.0218(11)
F9 0.0459(15) 0.387(7) 0.0246(13) 0.051(2) -0.0011(11) 0.036(3)
F10 0.0729(16) 0.113(2) 0.0609(15) 0.0586(15) 0.0499(13) 0.0542(16)
F11 0.0774(17) 0.0448(13) 0.101(2) -0.0008(13) 0.0611(15) 0.0203(13)
F12 0.0464(13) 0.116(2) 0.0620(16) -0.0146(15) 0.0320(12) -0.0173(14)
F13 0.0275(8) 0.0322(9) 0.0165(8) 0.0045(6) -0.0032(6) -0.0067(7)
F14 0.0215(7) 0.0196(7) 0.0227(8) 0.0018(6) 0.0050(6) -0.0049(6)
F15 0.0424(10) 0.0270(8) 0.0227(8) 0.0013(6) 0.0183(7) 0.0055(8)
F16 0.0546(12) 0.0185(9) 0.0623(14) 0.0036(8) -0.0045(10) -0.0041(9)
F17 0.0516(12) 0.0296(9) 0.0322(10) 0.0107(7) -0.0033(8) 0.0116(9)
F18 0.0868(16) 0.0389(11) 0.0748(15) 0.0295(11) 0.0621(13) 0.0407(12)
F19 0.0322(9) 0.0261(8) 0.0278(9) 0.0031(7) 0.0057(7) 0.0091(7)
F20 0.0472(11) 0.0147(8) 0.0332(10) 0.0056(6) 0.0028(8) -0.0002(8)
F21 0.0471(11) 0.0250(8) 0.0222(9) -0.0014(6) -0.0103(7) 0.0063(8)
F22 0.0369(19) 0.091(4) 0.0321(18) 0.000(2) -0.0126(14) -0.021(2)
F23 0.0356(18) 0.041(2) 0.075(4) 0.0117(19) -0.0050(19) -0.0212(16)
F24 0.0169(16) 0.074(4) 0.120(6) -0.075(4) 0.023(2) -0.012(2)
F25 0.027(3) 0.029(3) 0.124(9) 0.019(4) -0.034(4) -0.010(3)
F26 0.028(3) 0.057(6) 0.087(8) -0.057(6) 0.013(4) -0.013(4)
F27 0.023(3) 0.119(10) 0.033(3) 0.009(4) 0.003(2) -0.031(4)
P1 0.0171(3) 0.0132(3) 0.0123(3) 0.0009(2) 0.0022(2) 0.0015(2)
Rh1 0.02107(9) 0.01339(9) 0.01312(8) 0.00089(7) 0.00454(6) 0.00189(9)

loop_
_atom_type_symbol
_atom_type_description
_atom_type_scat_dispersion_real
_atom_type_scat_dispersion_imag
_atom_type_scat_source
C C 0.0033 0.0016 'International Tables Vol C Tables 4.2.6.8 and 6.1.1.4'
H H 0.0000 0.0000 'International Tables Vol C Tables 4.2.6.8 and 6.1.1.4'
B B 0.0013 0.0007 'International Tables Vol C Tables 4.2.6.8 and 6.1.1.4'
F F 0.0171 0.0103 'International Tables Vol C Tables 4.2.6.8 and 6.1.1.4'
P P 0.1023 0.0942 'International Tables Vol C Tables 4.2.6.8 and 6.1.1.4'
Rh Rh -1.1178 0.9187 'International Tables Vol C Tables 4.2.6.8 and 6.1.1.4'

loop_
_geom_angle_atom_site_label_1
_geom_angle_atom_site_label_2
_geom_angle_atom_site_label_3
_geom_angle
C6 C1 C2 119.3(2)
C6 C1 P1 117.44(18)
C2 C1 P1 122.56(19)
C3 C2 C1 121.1(2)
C3 C2 H2 119.5
C1 C2 H2 119.5
C4 C3 C2 119.3(2)
C4 C3 H3 120.3
C2 C3 H3 120.3
C3 C4 C5 120.1(2)
C3 C4 H4 120.0
C5 C4 H4 120.0
C4 C5 C6 121.0(2)
C4 C5 H5 119.5
C6 C5 H5 119.5
C5 C6 C1 119.1(2)
C5 C6 C7 116.5(2)
C1 C6 C7 124.2(2)
C8 C7 C12 118.1(2)
C8 C7 C6 120.2(2)
C12 C7 C6 118.6(2)
C8 C7 Rh1 71.31(14)
C12 C7 Rh1 106.65(17)
C6 C7 Rh1 108.18(15)
C9 C8 C7 119.7(3)
C9 C8 Rh1 110.31(18)
C7 C8 Rh1 76.88(15)
C9 C8 H8 118.5(17)
C7 C8 H8 119.6(17)
Rh1 C8 H8 97.1(17)
C10 C9 C8 120.7(3)
C10 C9 H9 119.7
C8 C9 H9 119.7
C9 C10 C11 119.9(3)
C9 C10 H10 120.0
C11 C10 H10 120.0
C12 C11 C10 120.4(3)
C12 C11 H11 119.8
C10 C11 H11 119.8
C11 C12 C7 120.7(3)
C11 C12 H12 119.6
C7 C12 H12 119.6
C14 C13 C18 112.7(2)
C14 C13 P1 115.63(18)
C18 C13 P1 110.44(17)
C14 C13 H13 105.8
C18 C13 H13 105.8
P1 C13 H13 105.8
C13 C14 C15 110.0(2)
C13 C14 H14A 109.7
C15 C14 H14A 109.7
C13 C14 H14B 109.7
C15 C14 H14B 109.7
H14A C14 H14B 108.2
C16 C15 C14 111.0(2)
C16 C15 H15A 109.4
C14 C15 H15A 109.4
C16 C15 H15B 109.4
C14 C15 H15B 109.4
H15A C15 H15B 108.0
C17 C16 C15 111.3(2)
C17 C16 H16A 109.4
C15 C16 H16A 109.4
C17 C16 H16B 109.4
C15 C16 H16B 109.4
H16A C16 H16B 108.0
C16 C17 C18 111.9(2)
C16 C17 H17A 109.2
C18 C17 H17A 109.2
C16 C17 H17B 109.2
C18 C17 H17B 109.2
H17A C17 H17B 107.9
C17 C18 C13 111.1(2)
C17 C18 H18A 109.4
C13 C18 H18A 109.4
C17 C18 H18B 109.4
C13 C18 H18B 109.4
H18A C18 H18B 108.0
C24 C19 C20 110.1(2)
C24 C19 P1 117.54(17)
C20 C19 P1 110.62(17)
C24 C19 H19 105.9
C20 C19 H19 105.9
P1 C19 H19 105.9
C21 C20 C19 110.4(2)
C21 C20 H20A 109.6
C19 C20 H20A 109.6
C21 C20 H20B 109.6
C19 C20 H20B 109.6
H20A C20 H20B 108.1
C22 C21 C20 109.9(2)
C22 C21 H21A 109.7
C20 C21 H21A 109.7
C22 C21 H21B 109.7
C20 C21 H21B 109.7
H21A C21 H21B 108.2
C23 C22 C21 111.4(2)
C23 C22 H22A 109.3
C21 C22 H22A 109.3
C23 C22 H22B 109.3
C21 C22 H22B 109.3
H22A C22 H22B 108.0
C22 C23 C24 110.9(2)
C22 C23 H23A 109.5
C24 C23 H23A 109.5
C22 C23 H23B 109.5
C24 C23 H23B 109.5
H23A C23 H23B 108.0
C19 C24 C23 110.5(2)
C19 C24 H24A 109.6
C23 C24 H24A 109.6
C19 C24 H24B 109.6
C23 C24 H24B 109.6
H24A C24 H24B 108.1
C32 C25 C26 124.6(2)
C32 C25 Rh1 70.77(14)
C26 C25 Rh1 114.39(18)
C32 C25 H25 115.1(17)
C26 C25 H25 115.2(17)
Rh1 C25 H25 106.5(17)
C27 C26 C25 112.7(2)
C27 C26 H26A 109.1
C25 C26 H26A 109.1
C27 C26 H26B 109.1
C25 C26 H26B 109.1
H26A C26 H26B 107.8
C28 C27 C26 113.3(2)
C28 C27 H27A 108.9
C26 C27 H27A 108.9
C28 C27 H27B 108.9
C26 C27 H27B 108.9
H27A C27 H27B 107.7
C29 C28 C27 126.4(3)
C29 C28 Rh1 73.22(15)
C27 C28 Rh1 107.25(18)
C29 C28 H28 119.1(18)
C27 C28 H28 113.3(18)
Rh1 C28 H28 101.8(17)
C28 C29 C30 125.1(3)
C28 C29 Rh1 71.81(15)
C30 C29 Rh1 111.80(17)
C28 C29 H29 119.1(19)
C30 C29 H29 113.8(19)
Rh1 C29 H29 101.1(18)
C29 C30 C31 112.0(2)
C29 C30 H30A 109.2
C31 C30 H30A 109.2
C29 C30 H30B 109.2
C31 C30 H30B 109.2
H30A C30 H30B 107.9
C32 C31 C30 113.2(2)
C32 C31 H31A 108.9
C30 C31 H31A 108.9
C32 C31 H31B 108.9
C30 C31 H31B 108.9
H31A C31 H31B 107.8
C25 C32 C31 126.0(2)
C25 C32 Rh1 70.95(14)
C31 C32 Rh1 111.70(17)
C25 C32 H32 116.6(16)
C31 C32 H32 112.3(16)
Rh1 C32 H32 110.5(15)
C38 C33 C34 115.3(2)
C38 C33 B1 122.7(2)
C34 C33 B1 121.8(2)
C35 C34 C33 122.5(2)
C35 C34 H34 118.8
C33 C34 H34 118.8
C36 C35 C34 120.8(2)
C36 C35 C39 120.7(2)
C34 C35 C39 118.5(2)
C35 C36 C37 118.0(2)
C35 C36 H36 121.0
C37 C36 H36 121.0
C36 C37 C38 120.9(2)
C36 C37 C40 120.6(2)
C38 C37 C40 118.5(2)
C37 C38 C33 122.4(2)
C37 C38 H38 118.8
C33 C38 H38 118.8
F1 C39 F2 106.7(3)
F1 C39 F3 106.0(2)
F2 C39 F3 106.3(2)
F1 C39 C35 112.5(2)
F2 C39 C35 111.9(2)
F3 C39 C35 112.9(2)
F4 C40 F6 106.3(2)
F4 C40 F5 106.3(3)
F6 C40 F5 105.0(3)
F4 C40 C37 113.6(3)
F6 C40 C37 112.9(2)
F5 C40 C37 112.2(2)
C46 C41 C42 115.4(2)
C46 C41 B1 121.6(2)
C42 C41 B1 122.7(2)
C43 C42 C41 122.2(2)
C43 C42 H42 118.9
C41 C42 H42 118.9
C44 C43 C42 120.8(3)
C44 C43 C47 118.7(2)
C42 C43 C47 120.5(3)
C43 C44 C45 118.0(2)
C43 C44 H44 121.0
C45 C44 H44 121.0
C44 C45 C46 121.0(2)
C44 C45 C48 119.1(2)
C46 C45 C48 119.9(3)
C45 C46 C41 122.5(2)
C45 C46 H46 118.7
C41 C46 H46 118.7
F7 C47 F8 104.3(3)
F7 C47 F9 108.1(4)
F8 C47 F9 103.1(3)
F7 C47 C43 113.4(3)
F8 C47 C43 114.1(3)
F9 C47 C43 113.0(3)
F11 C48 F10 109.5(3)
F11 C48 F12 102.8(3)
F10 C48 F12 103.9(3)
F11 C48 C45 113.9(3)
F10 C48 C45 113.3(3)
F12 C48 C45 112.5(2)
C50 C49 C54 115.4(2)
C50 C49 B1 120.6(2)
C54 C49 B1 123.5(2)
C51 C50 C49 123.0(2)
C51 C50 H50 118.5
C49 C50 H50 118.5
C50 C51 C52 120.4(2)
C50 C51 C55 119.1(2)
C52 C51 C55 120.5(2)
C53 C52 C51 118.2(2)
C53 C52 H52 120.9
C51 C52 H52 120.9
C52 C53 C54 121.0(2)
C52 C53 C56 119.6(2)
C54 C53 C56 119.4(2)
C53 C54 C49 122.1(2)
C53 C54 H54 119.0
C49 C54 H54 119.0
F14 C55 F15 107.3(2)
F14 C55 F13 105.6(2)
F15 C55 F13 106.1(2)
F14 C55 C51 113.1(2)
F15 C55 C51 113.0(2)
F13 C55 C51 111.3(2)
F18 C56 F16 106.5(2)
F18 C56 F17 107.0(2)
F16 C56 F17 104.7(2)
F18 C56 C53 113.1(2)
F16 C56 C53 112.5(2)
F17 C56 C53 112.5(2)
C58 C57 C62 115.5(2)
C58 C57 B1 124.7(2)
C62 C57 B1 119.8(2)
C57 C58 C59 122.4(2)
C57 C58 H58 118.8
C59 C58 H58 118.8
C60 C59 C58 120.8(2)
C60 C59 C63 120.8(2)
C58 C59 C63 118.4(2)
C59 C60 C61 118.0(2)
C59 C60 H60 121.0
C61 C60 H60 121.0
C62 C61 C60 121.2(2)
C62 C61 C64 119.5(3)
C60 C61 C64 119.4(2)
C61 C62 C57 122.1(2)
C61 C62 H62 118.9
C57 C62 H62 118.9
F20 C63 F21 106.4(2)
F20 C63 F19 106.2(2)
F21 C63 F19 105.9(2)
F20 C63 C59 113.0(2)
F21 C63 C59 111.9(2)
F19 C63 C59 112.9(2)
F24 C64 F26 129.3(4)
F24 C64 F22 111.4(4)
F26 C64 F22 47.8(5)
F24 C64 F27 52.7(4)
F26 C64 F27 104.7(6)
F22 C64 F27 134.3(4)
F24 C64 F23 108.9(4)
F26 C64 F23 55.9(5)
F22 C64 F23 103.3(4)
F27 C64 F23 58.4(5)
F24 C64 F25 50.8(5)
F26 C64 F25 102.4(6)
F22 C64 F25 63.3(5)
F27 C64 F25 98.6(6)
F23 C64 F25 134.8(3)
F24 C64 C61 112.6(3)
F26 C64 C61 118.0(4)
F22 C64 C61 110.1(3)
F27 C64 C61 115.5(3)
F23 C64 C61 110.1(3)
F25 C64 C61 115.1(3)
C49 B1 C57 110.23(19)
C49 B1 C33 103.24(18)
C57 B1 C33 112.5(2)
C49 B1 C41 114.4(2)
C57 B1 C41 104.65(19)
C33 B1 C41 112.06(19)
C1 P1 C19 109.32(11)
C1 P1 C13 99.58(11)
C19 P1 C13 106.33(11)
C1 P1 Rh1 110.02(8)
C19 P1 Rh1 109.28(8)
C13 P1 Rh1 121.57(8)
C32 Rh1 C25 38.28(10)
C32 Rh1 C28 94.98(10)
C25 Rh1 C28 79.86(10)
C32 Rh1 C29 79.20(9)
C25 Rh1 C29 86.46(10)
C28 Rh1 C29 34.97(10)
C32 Rh1 P1 87.37(7)
C25 Rh1 P1 95.73(7)
C28 Rh1 P1 169.15(8)
C29 Rh1 P1 155.38(7)
C32 Rh1 C8 149.07(10)
C25 Rh1 C8 170.86(10)
C28 Rh1 C8 92.68(10)
C29 Rh1 C8 90.43(9)
P1 Rh1 C8 90.68(6)
C32 Rh1 C7 166.05(9)
C25 Rh1 C7 143.82(9)
C28 Rh1 C7 98.91(9)
C29 Rh1 C7 113.28(9)
P1 Rh1 C7 78.73(6)
C8 Rh1 C7 31.80(8)

loop_
_geom_bond_atom_site_label_1
_geom_bond_atom_site_label_2
_geom_bond_distance
C1 C6 1.396(3)
C1 C2 1.398(3)
C1 P1 1.816(2)
C2 C3 1.388(3)
C2 H2 0.9500
C3 C4 1.385(4)
C3 H3 0.9500
C4 C5 1.387(4)
C4 H4 0.9500
C5 C6 1.394(3)
C5 H5 0.9500
C6 C7 1.498(3)
C7 C8 1.406(4)
C7 C12 1.410(4)
C7 Rh1 2.599(2)
C8 C9 1.405(4)
C8 Rh1 2.528(3)
C8 H8 0.97(3)
C9 C10 1.372(5)
C9 H9 0.9500
C10 C11 1.388(5)
C10 H10 0.9500
C11 C12 1.379(4)
C11 H11 0.9500
C12 H12 0.9500
C13 C14 1.525(4)
C13 C18 1.537(4)
C13 P1 1.845(2)
C13 H13 1.0000
C14 C15 1.534(4)
C14 H14A 0.9900
C14 H14B 0.9900
C15 C16 1.523(4)
C15 H15A 0.9900
C15 H15B 0.9900
C16 C17 1.519(4)
C16 H16A 0.9900
C16 H16B 0.9900
C17 C18 1.530(4)
C17 H17A 0.9900
C17 H17B 0.9900
C18 H18A 0.9900
C18 H18B 0.9900
C19 C24 1.531(4)
C19 C20 1.540(3)
C19 P1 1.843(2)
C19 H19 1.0000
C20 C21 1.535(4)
C20 H20A 0.9900
C20 H20B 0.9900
C21 C22 1.521(4)
C21 H21A 0.9900
C21 H21B 0.9900
C22 C23 1.520(4)
C22 H22A 0.9900
C22 H22B 0.9900
C23 C24 1.532(4)
C23 H23A 0.9900
C23 H23B 0.9900
C24 H24A 0.9900
C24 H24B 0.9900
C25 C32 1.399(4)
C25 C26 1.524(4)
C25 Rh1 2.135(3)
C25 H25 0.94(3)
C26 C27 1.518(4)
C26 H26A 0.9900
C26 H26B 0.9900
C27 C28 1.501(4)
C27 H27A 0.9900
C27 H27B 0.9900
C28 C29 1.359(4)
C28 Rh1 2.252(3)
C28 H28 0.92(3)
C29 C30 1.512(4)
C29 Rh1 2.269(2)
C29 H29 0.89(3)
C30 C31 1.530(4)
C30 H30A 0.9900
C30 H30B 0.9900
C31 C32 1.506(4)
C31 H31A 0.9900
C31 H31B 0.9900
C32 Rh1 2.133(2)
C32 H32 1.03(3)
C33 C38 1.402(3)
C33 C34 1.403(3)
C33 B1 1.644(4)
C34 C35 1.397(3)
C34 H34 0.9500
C35 C36 1.383(4)
C35 C39 1.497(4)
C36 C37 1.388(4)
C36 H36 0.9500
C37 C38 1.396(3)
C37 C40 1.489(4)
C38 H38 0.9500
C39 F1 1.324(3)
C39 F2 1.330(3)
C39 F3 1.336(3)
C40 F4 1.322(3)
C40 F6 1.329(3)
C40 F5 1.333(3)
C41 C46 1.400(3)
C41 C42 1.402(4)
C41 B1 1.651(4)
C42 C43 1.397(3)
C42 H42 0.9500
C43 C44 1.383(4)
C43 C47 1.497(4)
C44 C45 1.385(4)
C44 H44 0.9500
C45 C46 1.387(3)
C45 C48 1.499(4)
C46 H46 0.9500
C47 F7 1.284(4)
C47 F8 1.296(4)
C47 F9 1.311(4)
C48 F11 1.302(4)
C48 F10 1.313(3)
C48 F12 1.348(4)
C49 C50 1.401(3)
C49 C54 1.403(3)
C49 B1 1.640(4)
C50 C51 1.388(3)
C50 H50 0.9500
C51 C52 1.390(3)
C51 C55 1.497(3)
C52 C53 1.386(3)
C52 H52 0.9500
C53 C54 1.397(3)
C53 C56 1.495(4)
C54 H54 0.9500
C55 F14 1.336(3)
C55 F15 1.339(3)
C55 F13 1.359(3)
C56 F18 1.331(3)
C56 F16 1.334(3)
C56 F17 1.339(3)
C57 C58 1.398(3)
C57 C62 1.410(4)
C57 B1 1.644(4)
C58 C59 1.398(3)
C58 H58 0.9500
C59 C60 1.382(4)
C59 C63 1.491(4)
C60 C61 1.388(4)
C60 H60 0.9500
C61 C62 1.386(4)
C61 C64 1.502(4)
C62 H62 0.9500
C63 F20 1.341(3)
C63 F21 1.344(3)
C63 F19 1.345(3)
C64 F24 1.241(4)
C64 F26 1.257(6)
C64 F22 1.306(4)
C64 F27 1.357(6)
C64 F23 1.361(4)
C64 F25 1.425(7)
P1 Rh1 2.3020(6)
